data_2008662
_journal_name_full 'Acta Crystallographica Section C'
_journal_year 1999
_journal_volume 55
_journal_page_first 1149
_journal_page_last 1152
_publ_section_title
;
Diisopropylammonium diphenylmethylnitronate at 200 K
;

loop_
_publ_author_name
'Sievert, Mark'
'Nagel, Norbert'
'Bock, Hans'
'Dienelt, R\"udiger'

_chemical_formula_moiety 'C6 H16 N +, C13 H10 NO2 -'
_chemical_formula_sum 'C19 H26 N2 O2'
_chemical_formula_weight 314.42
_symmetry_cell_setting triclinic
_symmetry_space_group_name_H-M 'P -1'

loop_
_symmetry_equiv_pos_as_xyz
'x, y, z'
'-x, -y, -z'

_cell_length_a 9.1980(10)
_cell_length_b 10.5590(10)
_cell_length_c 10.5930(10)
_cell_angle_alpha 68.940(10)
_cell_angle_beta 79.010(10)
_cell_angle_gamma 67.410(10)
_cell_volume 884.8(2)
_cell_formula_units_Z 2
_cell_measurement_temperature 200(2)
_exptl_crystal_density_diffrn 1.180
_diffrn_ambient_temperature 200(2)
_refine_ls_R_factor_obs 0.0448
_refine_ls_wR_factor_obs 0.0965

loop_
_atom_site_label
_atom_site_fract_x
_atom_site_fract_y
_atom_site_fract_z
_atom_site_U_iso_or_equiv
_atom_site_thermal_displace_type
_atom_site_calc_flag
_atom_site_refinement_flags
_atom_site_occupancy
_atom_site_disorder_group
_atom_site_type_symbol
N1 0.3339(2) 0.4044(2) 0.39293(15) 0.0363(4) Uani d . 1 . N
O1 0.2527(2) 0.4338(2) 0.50007(14) 0.0501(4) Uani d . 1 . O
O2 0.2677(2) 0.47864(14) 0.27738(13) 0.0447(4) Uani d . 1 . O
C1 0.4751(2) 0.3027(2) 0.4046(2) 0.0306(4) Uani d . 1 . C
C11 0.5758(2) 0.2602(2) 0.2909(2) 0.0313(4) Uani d . 1 . C
C12 0.7176(2) 0.1423(2) 0.3215(2) 0.0358(4) Uani d . 1 . C
H12 0.7443(2) 0.0950(2) 0.4133(2) 0.045(2) Uiso calc R 1 . H
C13 0.8187(2) 0.0937(2) 0.2211(2) 0.0436(5) Uani d . 1 . C
H13 0.9131(2) 0.0131(2) 0.2447(2) 0.045(2) Uiso calc R 1 . H
C14 0.7835(3) 0.1613(2) 0.0869(2) 0.0493(5) Uani d . 1 . C
H14 0.8531(3) 0.1278(2) 0.0179(2) 0.045(2) Uiso calc R 1 . H
C15 0.6462(3) 0.2779(2) 0.0542(2) 0.0499(6) Uani d . 1 . C
H15 0.6220(3) 0.3255(2) -0.0382(2) 0.045(2) Uiso calc R 1 . H
C16 0.5431(2) 0.3268(2) 0.1539(2) 0.0416(5) Uani d . 1 . C
H16 0.4486(2) 0.4068(2) 0.1290(2) 0.045(2) Uiso calc R 1 . H
C21 0.5292(2) 0.2294(2) 0.5454(2) 0.0314(4) Uani d . 1 . C
C22 0.6182(2) 0.2798(2) 0.5951(2) 0.0384(5) Uani d . 1 . C
H22 0.6444(2) 0.3623(2) 0.5393(2) 0.051(3) Uiso calc R 1 . H
C23 0.6690(2) 0.2102(2) 0.7258(2) 0.0455(5) Uani d . 1 . C
H23 0.7304(2) 0.2448(2) 0.7589(2) 0.051(3) Uiso calc R 1 . H
C24 0.6308(3) 0.0912(2) 0.8077(2) 0.0497(6) Uani d . 1 . C
H24 0.6648(3) 0.0444(2) 0.8974(2) 0.051(3) Uiso calc R 1 . H
C25 0.5426(3) 0.0396(2) 0.7591(2) 0.0477(5) Uani d . 1 . C
H25 0.5165(3) -0.0427(2) 0.8153(2) 0.051(3) Uiso calc R 1 . H
C26 0.4928(2) 0.1082(2) 0.6286(2) 0.0396(5) Uani d . 1 . C
H26 0.4330(2) 0.0721(2) 0.5954(2) 0.051(3) Uiso calc R 1 . H
N2 0.0319(2) 0.5206(2) 0.69177(15) 0.0339(4) Uani d . 1 . N
H2A 0.095(2) 0.492(2) 0.623(2) 0.042(5) Uiso d . 1 . H
H2B -0.075(3) 0.519(2) 0.693(2) 0.057(6) Uiso d . 1 . H
C2 0.0952(2) 0.4114(2) 0.8232(2) 0.0401(5) Uani d . 1 . C
H2 0.0197(2) 0.4373(2) 0.8990(2) 0.040(5) Uiso calc R 1 . H
C3 0.2545(3) 0.4102(3) 0.8434(2) 0.0579(6) Uani d . 1 . C
H3A 0.2445(3) 0.5062(3) 0.8428(2) 0.077(4) Uiso calc R 1 . H
H3B 0.3300(3) 0.3848(3) 0.7700(2) 0.077(4) Uiso calc R 1 . H
H3C 0.2919(3) 0.3388(3) 0.9306(2) 0.077(4) Uiso calc R 1 . H
C4 0.1021(3) 0.2662(2) 0.8232(2) 0.0535(6) Uani d . 1 . C
H4A -0.0031(3) 0.2719(2) 0.8099(2) 0.068(4) Uiso calc R 1 . H
H4B 0.1378(3) 0.1932(2) 0.9101(2) 0.068(4) Uiso calc R 1 . H
H4C 0.1760(3) 0.2392(2) 0.7496(2) 0.068(4) Uiso calc R 1 . H
C5 0.0198(2) 0.6736(2) 0.6661(2) 0.0410(5) Uani d . 1 . C
H5 0.1271(2) 0.6746(2) 0.6698(2) 0.039(5) Uiso calc R 1 . H
C6 -0.0364(3) 0.7622(2) 0.5255(2) 0.0573(6) Uani d . 1 . C
H6A 0.0372(3) 0.7203(2) 0.4591(2) 0.074(4) Uiso calc R 1 . H
H6B -0.0412(3) 0.8617(2) 0.5057(2) 0.074(4) Uiso calc R 1 . H
H6C -0.1415(3) 0.7619(2) 0.5204(2) 0.074(4) Uiso calc R 1 . H
C7 -0.0890(3) 0.7326(3) 0.7743(3) 0.0649(7) Uani d . 1 . C
H7A -0.0482(3) 0.6721(3) 0.8636(3) 0.088(5) Uiso calc R 1 . H
H7B -0.1948(3) 0.7321(3) 0.7720(3) 0.088(5) Uiso calc R 1 . H
H7C -0.0944(3) 0.8319(3) 0.7572(3) 0.088(5) Uiso calc R 1 . H

loop_
_atom_site_aniso_label
_atom_site_aniso_U_11
_atom_site_aniso_U_22
_atom_site_aniso_U_33
_atom_site_aniso_U_12
_atom_site_aniso_U_13
_atom_site_aniso_U_23
N1 0.0334(9) 0.0396(9) 0.0378(9) -0.0148(7) 0.0029(7) -0.0145(7)
O1 0.0398(8) 0.0574(9) 0.0458(8) -0.0091(7) 0.0129(6) -0.0241(7)
O2 0.0363(8) 0.0474(8) 0.0418(8) -0.0102(6) -0.0075(6) -0.0062(6)
C1 0.0308(10) 0.0311(9) 0.0324(9) -0.0130(8) 0.0014(7) -0.0120(7)
C11 0.0339(10) 0.0326(9) 0.0324(9) -0.0164(8) 0.0018(7) -0.0126(7)
C12 0.0376(11) 0.0358(10) 0.0333(10) -0.0129(8) -0.0004(8) -0.0109(8)
C13 0.0416(12) 0.0412(11) 0.0470(12) -0.0116(9) 0.0052(9) -0.0197(9)
C14 0.0593(14) 0.0501(13) 0.0399(11) -0.0219(11) 0.0167(10) -0.0226(10)
C15 0.0690(15) 0.0468(12) 0.0288(10) -0.0186(11) 0.0035(9) -0.0110(9)
C16 0.0507(12) 0.0377(11) 0.0337(10) -0.0125(9) -0.0016(9) -0.0114(8)
C21 0.0297(10) 0.0347(10) 0.0297(9) -0.0095(8) 0.0038(7) -0.0147(7)
C22 0.0388(11) 0.0450(11) 0.0372(10) -0.0184(9) 0.0034(8) -0.0180(9)
C23 0.0416(12) 0.0628(14) 0.0401(11) -0.0173(10) -0.0036(9) -0.0254(10)
C24 0.0501(13) 0.0577(13) 0.0322(10) -0.0076(11) -0.0064(9) -0.0139(10)
C25 0.0545(13) 0.0398(11) 0.0384(11) -0.0133(10) 0.0016(9) -0.0062(9)
C26 0.0426(12) 0.0385(11) 0.0398(11) -0.0161(9) -0.0005(8) -0.0133(8)
N2 0.0319(9) 0.0395(9) 0.0302(8) -0.0104(7) 0.0011(7) -0.0144(7)
C2 0.0361(11) 0.0481(11) 0.0292(9) -0.0092(9) -0.0017(8) -0.0102(8)
C3 0.0476(14) 0.069(2) 0.0540(14) -0.0169(11) -0.0151(11) -0.0140(12)
C4 0.0507(13) 0.0462(12) 0.0493(13) -0.0110(10) -0.0050(10) -0.0040(10)
C5 0.0382(11) 0.0387(11) 0.0475(11) -0.0133(9) -0.0017(9) -0.0156(9)
C6 0.0531(14) 0.0437(12) 0.0656(15) -0.0151(10) -0.0112(11) -0.0044(11)
C7 0.068(2) 0.0569(15) 0.077(2) -0.0179(12) 0.0119(13) -0.0410(13)

loop_
_geom_bond_atom_site_label_1
_geom_bond_atom_site_label_2
_geom_bond_site_symmetry_2
_geom_bond_distance
_geom_bond_publ_flag
N1 O1 . 1.302(2) yes
N1 O2 . 1.308(2) yes
N1 C1 . 1.322(2) yes
C1 C11 . 1.468(2) yes
C1 C21 . 1.493(2) yes
C11 C16 . 1.401(2) ?
C11 C12 . 1.407(2) ?
C12 C13 . 1.381(2) ?
C13 C14 . 1.380(3) ?
C14 C15 . 1.377(3) ?
C15 C16 . 1.384(3) ?
C21 C22 . 1.389(3) ?
C21 C26 . 1.390(3) ?
C22 C23 . 1.389(3) ?
C23 C24 . 1.376(3) ?
C24 C25 . 1.385(3) ?
C25 C26 . 1.383(3) ?
N2 C2 . 1.499(2) yes
N2 C5 . 1.502(2) yes
C2 C4 . 1.511(3) ?
C2 C3 . 1.515(3) ?
C5 C6 . 1.511(3) ?
C5 C7 . 1.516(3) ?

_cod_database_code 2008662
_space_group_IT_number 2
_symmetry_space_group_name_Hall '-P 1'
